data_7702280
loop_
_publ_author_name
'Ghosh, Swarup'
'W\"olper, Christoph'
'Tjaberings, Alexander'
'Gr\"oschel, Andr\'e H'
'Schulz, Stephan'

_publ_section_title
;
 Syntheses, structures and catalytic activity of tetranuclear Mg complexes
 in the ROP of cyclic esters under industrially relevant conditions.
;
_journal_issue 2
_journal_name_full 'Dalton transactions (Cambridge, England : 2003)'
_journal_page_first 375
_journal_page_last 387
_journal_paper_doi 10.1039/c9dt04359d
_journal_volume 49
_journal_year 2020
_chemical_formula_sum 'C93 H132 Mg4 N4 O8'
_chemical_formula_weight 1531.26
_space_group_crystal_system monoclinic
_space_group_IT_number 7
_space_group_name_Hall 'P -2yc'
_space_group_name_H-M_alt 'P 1 c 1'
_atom_sites_solution_hydrogens geom
_atom_sites_solution_primary dual
_atom_sites_solution_secondary difmap
_audit_creation_method SHELXL-2017/1
_audit_update_record
;
2019-08-20 deposited with the CCDC.	2019-11-27 downloaded from the CCDC.
;
_cell_angle_alpha 90
_cell_angle_beta 102.316(7)
_cell_angle_gamma 90
_cell_formula_units_Z 2
_cell_length_a 11.1710(13)
_cell_length_b 15.5751(19)
_cell_length_c 26.121(3)
_cell_measurement_reflns_used 9903
_cell_measurement_temperature 100(2)
_cell_measurement_theta_max 30.64
_cell_measurement_theta_min 2.28
_cell_volume 4440.2(9)
_computing_cell_refinement 'BRUKER APEX2(v2009.5-1)'
_computing_data_collection 'BRUKER APEX2(v2009.5-1)'
_computing_data_reduction 'BRUKER APEX2(v2009.5-1)'
_computing_molecular_graphics 'ORTEP/PLATON (Spek)'
_computing_publication_material 'BRUKER AXS SHELXTL (c) 2008 / Vers. 2008/4'
_computing_structure_refinement 'SHELXL-2017/1 (Sheldrick, 2017)'
_computing_structure_solution 'SHELXT-2014/5 (Sheldrick, 2014)'
_diffrn_ambient_temperature 100(2)
_diffrn_detector_area_resol_mean 512
_diffrn_measured_fraction_theta_full 1.000
_diffrn_measured_fraction_theta_max 0.981
_diffrn_measurement_device_type 'Bruker D8 KAPPA II (APEX II detector)'
_diffrn_measurement_method 'Data collection strategy APEX 2/COSMO'
_diffrn_radiation_monochromator 'Triumph Goebel mirror'
_diffrn_radiation_source 'fine-focus sealed tube'
_diffrn_radiation_type MoK\a
_diffrn_radiation_wavelength 0.71073
_diffrn_reflns_av_R_equivalents 0.1069
_diffrn_reflns_av_unetI/netI 0.1442
_diffrn_reflns_Laue_measured_fraction_full 1.000
_diffrn_reflns_Laue_measured_fraction_max 0.981
_diffrn_reflns_limit_h_max 16
_diffrn_reflns_limit_h_min -17
_diffrn_reflns_limit_k_max 23
_diffrn_reflns_limit_k_min -23
_diffrn_reflns_limit_l_max 39
_diffrn_reflns_limit_l_min -39
_diffrn_reflns_number 105877
_diffrn_reflns_point_group_measured_fraction_full 0.999
_diffrn_reflns_point_group_measured_fraction_max 0.965
_diffrn_reflns_theta_full 25.242
_diffrn_reflns_theta_max 33.219
_diffrn_reflns_theta_min 1.866
_exptl_absorpt_coefficient_mu 0.097
_exptl_absorpt_correction_T_max 0.75
_exptl_absorpt_correction_T_min 0.61
_exptl_absorpt_correction_type multi-scan
_exptl_absorpt_process_details
; 
 SADABS
 R.H. Blessing, Acta Cryst. (1995) A51 33-38 
;
_exptl_crystal_colour colourless
_exptl_crystal_density_diffrn 1.145
_exptl_crystal_description block
_exptl_crystal_F_000 1660
_exptl_crystal_size_max 0.287
_exptl_crystal_size_mid 0.140
_exptl_crystal_size_min 0.084
_refine_diff_density_max 0.671
_refine_diff_density_min -0.949
_refine_diff_density_rms 0.103
_refine_ls_abs_structure_details
;
 Flack x determined using 5563 quotients [(I+)-(I-)]/[(I+)+(I-)]
 (Parsons, Flack and Wagner, Acta Cryst. B69 (2013) 249-259).
;
_refine_ls_abs_structure_Flack -0.11(11)
_refine_ls_extinction_method none
_refine_ls_goodness_of_fit_ref 1.027
_refine_ls_hydrogen_treatment constr
_refine_ls_matrix_type full
_refine_ls_number_parameters 1010
_refine_ls_number_reflns 30207
_refine_ls_number_restraints 1103
_refine_ls_restrained_S_all 1.010
_refine_ls_R_factor_all 0.1564
_refine_ls_R_factor_gt 0.0817
_refine_ls_shift/su_max 0.000
_refine_ls_shift/su_mean 0.000
_refine_ls_structure_factor_coef Fsqd
_refine_ls_weighting_details 'w=1/[\s^2^(Fo^2^)+(0.0606P)^2^+5.7828P] where P=(Fo^2^+2Fc^2^)/3'
_refine_ls_weighting_scheme calc
_refine_ls_wR_factor_gt 0.1634
_refine_ls_wR_factor_ref 0.1992
_reflns_Friedel_coverage 0.967
_reflns_Friedel_fraction_full 0.999
_reflns_Friedel_fraction_max 0.950
_reflns_number_gt 18046
_reflns_number_total 30207
_reflns_threshold_expression 'I > 2\s(I)'
_cod_data_source_file c9dt04359d2.cif
_cod_data_source_block sw_mg_tbu_aaopham_a
_cod_depositor_comments
;
The following automatic conversions were performed:

data item '_atom_sites_solution_secondary' value 'diffmap' was
changed to 'difmap'.

Automatic conversion script
Id: cif_fix_values 6909 2019-04-08 15:41:33Z antanas 

 Adding full bibliography for 7702280--7702283.cif.
;
_cod_original_sg_symbol_H-M 'P c'
_cod_database_code 7702280
_shelx_shelxl_version_number 2017/1
_shelx_space_group_comment
;
The symmetry employed for this shelxl refinement is uniquely defined
by the following loop, which should always be used as a source of
symmetry information in preference to the above space-group names.
They are only intended as comments.
;
_shelx_estimated_absorpt_t_min 0.973
_shelx_estimated_absorpt_t_max 0.992

loop_
_space_group_symop_operation_xyz
'x, y, z'
'x, -y, z+1/2'

loop_
_atom_site_label
_atom_site_type_symbol
_atom_site_fract_x
_atom_site_fract_y
_atom_site_fract_z
_atom_site_U_iso_or_equiv
_atom_site_adp_type
_atom_site_occupancy
_atom_site_site_symmetry_order
_atom_site_calc_flag
_atom_site_refinement_flags_posn
_atom_site_refinement_flags_adp
Mg1 Mg 0.5245(2) 0.58352(15) 0.55565(9) 0.0156(4) Uani 1 1 d . .
Mg2 Mg 0.3107(2) 0.70279(15) 0.51431(9) 0.0158(4) Uani 1 1 d . .
Mg3 Mg 0.2998(2) 0.51228(15) 0.48184(9) 0.0152(4) Uani 1 1 d . .
Mg4 Mg 0.4661(2) 0.63428(15) 0.44082(9) 0.0160(4) Uani 1 1 d . .
O1_1 O 0.5554(4) 0.4956(3) 0.60880(19) 0.0204(10) Uani 1 1 d . .
O2_1 O 0.4929(4) 0.6953(3) 0.51171(18) 0.0158(9) Uani 1 1 d . .
N1_1 N 0.7145(6) 0.6118(4) 0.5730(2) 0.0194(12) Uani 1 1 d . .
C1_1 C 0.6534(6) 0.4521(5) 0.6309(3) 0.0186(13) Uani 1 1 d . .
C2_1 C 0.7728(6) 0.4806(5) 0.6258(3) 0.0185(13) Uani 1 1 d . .
C3_1 C 0.8795(7) 0.4353(5) 0.6507(3) 0.0193(13) Uani 1 1 d . .
H3_1 H 0.957406 0.456172 0.647375 0.023 Uiso 1 1 calc R U
C4_1 C 0.8739(6) 0.3633(5) 0.6792(3) 0.0195(13) Uani 1 1 d . .
C5_1 C 0.7549(7) 0.3360(5) 0.6843(3) 0.0229(14) Uani 1 1 d . .
H5_1 H 0.749301 0.286704 0.705041 0.027 Uiso 1 1 calc R U
C6_1 C 0.6475(6) 0.3768(5) 0.6608(3) 0.0202(13) Uani 1 1 d . .
C7_1 C 0.7938(6) 0.5594(5) 0.6003(3) 0.0184(12) Uani 1 1 d . U
H7_1 H 0.877295 0.575338 0.603882 0.022 Uiso 1 1 calc R U
C8_1 C 0.9843(7) 0.3149(5) 0.7095(3) 0.0259(15) Uani 1 1 d . .
C9_1 C 0.9915(8) 0.3269(6) 0.7682(3) 0.0305(17) Uani 1 1 d . .
H9A_1 H 1.065203 0.298421 0.788066 0.046 Uiso 1 1 calc R U
H9B_1 H 0.918809 0.301606 0.777648 0.046 Uiso 1 1 calc R U
H9C_1 H 0.995164 0.388287 0.776586 0.046 Uiso 1 1 calc R U
C10_1 C 0.9762(7) 0.2201(5) 0.6950(3) 0.0300(17) Uani 1 1 d . .
H10A_1 H 1.050447 0.190576 0.713399 0.045 Uiso 1 1 calc R U
H10B_1 H 0.968623 0.214068 0.657062 0.045 Uiso 1 1 calc R U
H10C_1 H 0.904415 0.194654 0.705055 0.045 Uiso 1 1 calc R U
C11_1 C 1.1041(7) 0.3491(5) 0.6962(3) 0.0323(17) Uani 1 1 d . .
H11A_1 H 1.174155 0.317471 0.716524 0.049 Uiso 1 1 calc R U
H11B_1 H 1.113025 0.410299 0.704822 0.049 Uiso 1 1 calc R U
H11C_1 H 1.100919 0.341161 0.658679 0.049 Uiso 1 1 calc R U
C12_1 C 0.5232(7) 0.3451(5) 0.6687(3) 0.0275(16) Uani 1 1 d . .
C13_1 C 0.5320(7) 0.2596(5) 0.6986(4) 0.0323(18) Uani 1 1 d . .
H13A_1 H 0.449583 0.236169 0.696290 0.048 Uiso 1 1 calc R U
H13B_1 H 0.571040 0.269231 0.735470 0.048 Uiso 1 1 calc R U
H13C_1 H 0.581015 0.218759 0.683177 0.048 Uiso 1 1 calc R U
C14_1 C 0.4373(7) 0.3269(5) 0.6145(3) 0.0308(17) Uani 1 1 d . .
H14A_1 H 0.357199 0.307673 0.619655 0.046 Uiso 1 1 calc R U
H14B_1 H 0.473506 0.282075 0.596220 0.046 Uiso 1 1 calc R U
H14C_1 H 0.427100 0.379515 0.593388 0.046 Uiso 1 1 calc R U
C15_1 C 0.4658(8) 0.4110(6) 0.6998(3) 0.0325(18) Uani 1 1 d . .
H15A_1 H 0.378666 0.397928 0.696361 0.049 Uiso 1 1 calc R U
H15B_1 H 0.474740 0.468645 0.686041 0.049 Uiso 1 1 calc R U
H15C_1 H 0.507364 0.408490 0.736779 0.049 Uiso 1 1 calc R U
C16_1 C 0.7622(6) 0.6905(5) 0.5544(3) 0.0197(13) Uani 1 1 d . .
H16A_1 H 0.766893 0.683553 0.517218 0.024 Uiso 1 1 calc R U
H16B_1 H 0.845929 0.701466 0.575029 0.024 Uiso 1 1 calc R U
C17_1 C 0.6796(7) 0.7666(4) 0.5598(3) 0.0220(14) Uani 1 1 d . .
H17A_1 H 0.727359 0.820243 0.560035 0.026 Uiso 1 1 calc R U
H17B_1 H 0.654976 0.762429 0.593933 0.026 Uiso 1 1 calc R U
C18_1 C 0.5638(6) 0.7726(4) 0.5161(3) 0.0207(13) Uani 1 1 d . .
H18A_1 H 0.513044 0.821268 0.523450 0.025 Uiso 1 1 calc R U
H18B_1 H 0.587602 0.784061 0.482355 0.025 Uiso 1 1 calc R U
O1_2 O 0.3393(4) 0.7792(3) 0.57310(19) 0.0193(10) Uani 1 1 d . .
O2_2 O 0.2851(4) 0.6303(3) 0.44687(17) 0.0151(9) Uani 1 1 d . .
N1_2 N 0.1309(5) 0.7539(4) 0.4944(2) 0.0179(11) Uani 1 1 d . .
C1_2 C 0.2647(6) 0.8025(5) 0.6031(3) 0.0207(14) Uani 1 1 d . .
C2_2 C 0.1355(6) 0.8041(5) 0.5837(3) 0.0183(13) Uani 1 1 d . .
C3_2 C 0.0571(7) 0.8326(5) 0.6170(3) 0.0200(13) Uani 1 1 d . .
H3_2 H -0.028464 0.836121 0.602707 0.024 Uiso 1 1 calc R U
C4_2 C 0.0985(6) 0.8549(5) 0.6678(3) 0.0219(14) Uani 1 1 d . .
C5_2 C 0.2284(6) 0.8533(5) 0.6862(3) 0.0222(14) Uani 1 1 d . .
H5_2 H 0.260563 0.870204 0.721361 0.027 Uiso 1 1 calc R U
C6_2 C 0.3102(6) 0.8288(5) 0.6560(3) 0.0193(13) Uani 1 1 d . .
C7_2 C 0.0817(6) 0.7870(5) 0.5303(3) 0.0198(13) Uani 1 1 d . .
H7_2 H -0.002338 0.801940 0.519557 0.024 Uiso 1 1 calc R U
C8_2 C 0.0168(7) 0.8893(5) 0.7029(3) 0.0248(14) Uani 1 1 d . .
C9_2 C -0.1184(7) 0.8715(5) 0.6798(3) 0.0290(16) Uani 1 1 d . .
H9A_2 H -0.167598 0.889167 0.704894 0.043 Uiso 1 1 calc R U
H9B_2 H -0.130046 0.809937 0.672605 0.043 Uiso 1 1 calc R U
H9C_2 H -0.144325 0.903844 0.647164 0.043 Uiso 1 1 calc R U
C10_2 C 0.0501(7) 0.8465(6) 0.7575(3) 0.0286(17) Uani 1 1 d . .
H10A_2 H -0.003133 0.869147 0.779724 0.043 Uiso 1 1 calc R U
H10B_2 H 0.135780 0.858965 0.773742 0.043 Uiso 1 1 calc R U
H10C_2 H 0.038698 0.784247 0.753784 0.043 Uiso 1 1 calc R U
C11_2 C 0.0390(8) 0.9849(5) 0.7091(3) 0.0312(17) Uani 1 1 d . .
H11A_2 H -0.004461 1.007518 0.735084 0.047 Uiso 1 1 calc R U
H11B_2 H 0.008806 1.013505 0.675383 0.047 Uiso 1 1 calc R U
H11C_2 H 0.126991 0.995754 0.720850 0.047 Uiso 1 1 calc R U
C12_2 C 0.4498(7) 0.8316(5) 0.6780(3) 0.0244(15) Uani 1 1 d . .
C13_2 C 0.5051(7) 0.7419(5) 0.6750(3) 0.0261(15) Uani 1 1 d . .
H13A_2 H 0.594530 0.745147 0.686171 0.039 Uiso 1 1 calc R U
H13B_2 H 0.483228 0.720756 0.638877 0.039 Uiso 1 1 calc R U
H13C_2 H 0.472974 0.702560 0.698088 0.039 Uiso 1 1 calc R U
C14_2 C 0.5088(7) 0.8968(5) 0.6472(3) 0.0265(16) Uani 1 1 d . .
H14A_2 H 0.597523 0.897720 0.660882 0.040 Uiso 1 1 calc R U
H14B_2 H 0.474783 0.953906 0.650790 0.040 Uiso 1 1 calc R U
H14C_2 H 0.491719 0.880456 0.610080 0.040 Uiso 1 1 calc R U
C15_2 C 0.4816(7) 0.8580(6) 0.7360(3) 0.0296(17) Uani 1 1 d . .
H15A_2 H 0.570556 0.855675 0.748926 0.044 Uiso 1 1 calc R U
H15B_2 H 0.441836 0.818538 0.756437 0.044 Uiso 1 1 calc R U
H15C_2 H 0.452517 0.916584 0.739639 0.044 Uiso 1 1 calc R U
C16_2 C 0.0528(6) 0.7454(5) 0.4419(3) 0.0209(14) Uani 1 1 d . .
H16A_2 H 0.074355 0.791224 0.419251 0.025 Uiso 1 1 calc R U
H16B_2 H -0.033617 0.753999 0.444300 0.025 Uiso 1 1 calc R U
C17_2 C 0.0640(6) 0.6610(5) 0.4170(3) 0.0185(13) Uani 1 1 d . .
H17A_2 H -0.000981 0.656819 0.384778 0.022 Uiso 1 1 calc R U
H17B_2 H 0.048921 0.615236 0.441164 0.022 Uiso 1 1 calc R U
C18_2 C 0.1883(7) 0.6439(5) 0.4026(3) 0.0194(13) Uani 1 1 d . .
H18A_2 H 0.180821 0.592629 0.379674 0.023 Uiso 1 1 calc R U
H18B_2 H 0.209277 0.693347 0.382377 0.023 Uiso 1 1 calc R U
O1_3 O 0.2728(4) 0.4392(3) 0.42052(19) 0.0195(10) Uani 1 1 d . .
O2_3 O 0.3365(4) 0.5852(3) 0.54992(18) 0.0155(9) Uani 1 1 d . .
N1_3 N 0.1430(6) 0.4585(4) 0.5025(2) 0.0203(12) Uani 1 1 d . .
C1_3 C 0.1669(6) 0.4209(5) 0.3899(3) 0.0183(13) Uani 1 1 d . .
C2_3 C 0.0573(6) 0.4173(5) 0.4105(3) 0.0187(13) Uani 1 1 d . .
C3_3 C -0.0556(6) 0.4018(4) 0.3772(3) 0.0203(13) Uani 1 1 d . .
H3_3 H -0.126208 0.397140 0.391816 0.024 Uiso 1 1 calc R U
C4_3 C -0.0687(7) 0.3931(5) 0.3240(3) 0.0229(15) Uani 1 1 d . .
C5_3 C 0.0395(7) 0.3957(5) 0.3042(3) 0.0234(14) Uani 1 1 d . .
H5_3 H 0.031897 0.388812 0.267477 0.028 Uiso 1 1 calc R U
C6_3 C 0.1561(7) 0.4075(5) 0.3348(3) 0.0219(13) Uani 1 1 d . .
C7_3 C 0.0569(7) 0.4290(5) 0.4656(3) 0.0213(14) Uani 1 1 d . .
H7_3 H -0.016451 0.412755 0.475936 0.026 Uiso 1 1 calc R U
C8_3 C -0.1968(8) 0.3804(5) 0.2887(3) 0.0300(16) Uani 1 1 d . .
C9_3 C -0.2763(8) 0.4601(7) 0.2953(4) 0.045(2) Uani 1 1 d . .
H9A_3 H -0.355536 0.456109 0.270567 0.068 Uiso 1 1 calc R U
H9B_3 H -0.233923 0.512477 0.288136 0.068 Uiso 1 1 calc R U
H9C_3 H -0.289354 0.462017 0.331161 0.068 Uiso 1 1 calc R U
C10_3 C -0.2534(9) 0.2990(7) 0.3053(4) 0.047(3) Uani 1 1 d . .
H10A_3 H -0.335792 0.291360 0.283612 0.070 Uiso 1 1 calc R U
H10B_3 H -0.258415 0.303618 0.342196 0.070 Uiso 1 1 calc R U
H10C_3 H -0.202374 0.249560 0.300765 0.070 Uiso 1 1 calc R U
C11_3 C -0.1891(8) 0.3760(6) 0.2316(3) 0.0342(19) Uani 1 1 d . .
H11A_3 H -0.271674 0.369899 0.209782 0.051 Uiso 1 1 calc R U
H11B_3 H -0.139100 0.326575 0.226109 0.051 Uiso 1 1 calc R U
H11C_3 H -0.151586 0.428826 0.221945 0.051 Uiso 1 1 calc R U
C12_3 C 0.2715(7) 0.4088(5) 0.3110(3) 0.0243(15) Uani 1 1 d . .
C13_3 C 0.2382(8) 0.3931(6) 0.2513(3) 0.0310(18) Uani 1 1 d . .
H13A_3 H 0.312094 0.397877 0.236954 0.047 Uiso 1 1 calc R U
H13B_3 H 0.178104 0.436071 0.234764 0.047 Uiso 1 1 calc R U
H13C_3 H 0.203113 0.335565 0.244324 0.047 Uiso 1 1 calc R U
C14_3 C 0.3566(8) 0.3378(6) 0.3356(3) 0.0311(17) Uani 1 1 d . .
H14A_3 H 0.430544 0.338498 0.321062 0.047 Uiso 1 1 calc R U
H14B_3 H 0.315171 0.282294 0.328051 0.047 Uiso 1 1 calc R U
H14C_3 H 0.379211 0.346445 0.373573 0.047 Uiso 1 1 calc R U
C15_3 C 0.3344(7) 0.4962(5) 0.3187(3) 0.0280(16) Uani 1 1 d . .
H15A_3 H 0.407977 0.495073 0.303943 0.042 Uiso 1 1 calc R U
H15B_3 H 0.357389 0.509301 0.356204 0.042 Uiso 1 1 calc R U
H15C_3 H 0.278050 0.540360 0.300887 0.042 Uiso 1 1 calc R U
C16_3 C 0.1190(7) 0.4634(5) 0.5554(3) 0.0233(15) Uani 1 1 d . .
H16A_3 H 0.168034 0.418728 0.577414 0.028 Uiso 1 1 calc R U
H16B_3 H 0.031460 0.450496 0.553588 0.028 Uiso 1 1 calc R U
C17_3 C 0.1486(6) 0.5491(5) 0.5813(3) 0.0204(14) Uani 1 1 d . .
H17A_3 H 0.116394 0.550327 0.613810 0.025 Uiso 1 1 calc R U
H17B_3 H 0.105368 0.594202 0.557713 0.025 Uiso 1 1 calc R U
C18_3 C 0.2845(6) 0.5706(5) 0.5951(3) 0.0193(13) Uani 1 1 d . .
H18A_3 H 0.296585 0.622703 0.617323 0.023 Uiso 1 1 calc R U
H18B_3 H 0.329095 0.522879 0.615833 0.023 Uiso 1 1 calc R U
O1_4 O 0.4412(5) 0.7236(3) 0.38882(18) 0.0191(10) Uani 1 1 d . .
O2_4 O 0.4833(4) 0.5233(3) 0.48464(18) 0.0155(9) Uani 1 1 d . .
N1_4 N 0.6385(5) 0.6108(4) 0.4220(2) 0.0160(11) Uani 1 1 d . .
C1_4 C 0.5181(6) 0.7730(5) 0.3720(3) 0.0172(13) Uani 1 1 d . .
C2_4 C 0.6416(6) 0.7457(5) 0.3741(3) 0.0187(13) Uani 1 1 d . .
C3_4 C 0.7230(6) 0.8010(5) 0.3543(3) 0.0184(13) Uani 1 1 d . .
H3_4 H 0.803325 0.780821 0.354486 0.022 Uiso 1 1 calc R U
C4_4 C 0.6917(6) 0.8813(5) 0.3351(3) 0.0199(13) Uani 1 1 d . .
C5_4 C 0.5680(6) 0.9072(5) 0.3336(3) 0.0216(13) Uani 1 1 d . .
H5_4 H 0.542261 0.961919 0.319347 0.026 Uiso 1 1 calc R U
C6_4 C 0.4843(6) 0.8570(5) 0.3517(3) 0.0212(13) Uani 1 1 d . .
C7_4 C 0.6883(7) 0.6648(5) 0.3953(3) 0.0195(13) Uani 1 1 d . .
H7_4 H 0.765890 0.648730 0.388959 0.023 Uiso 1 1 calc R U
C8_4 C 0.7771(7) 0.9412(5) 0.3123(3) 0.0223(14) Uani 1 1 d . .
C9_4 C 0.9093(7) 0.9097(5) 0.3271(3) 0.0272(15) Uani 1 1 d . .
H9A_4 H 0.963441 0.952196 0.316115 0.041 Uiso 1 1 calc R U
H9B_4 H 0.916528 0.854926 0.309488 0.041 Uiso 1 1 calc R U
H9C_4 H 0.932817 0.901664 0.365109 0.041 Uiso 1 1 calc R U
C10_4 C 0.7334(7) 0.9409(6) 0.2535(3) 0.0275(16) Uani 1 1 d . .
H10A_4 H 0.785813 0.978702 0.237738 0.041 Uiso 1 1 calc R U
H10B_4 H 0.648662 0.961525 0.244327 0.041 Uiso 1 1 calc R U
H10C_4 H 0.737477 0.882382 0.240199 0.041 Uiso 1 1 calc R U
C11_4 C 0.7728(7) 1.0299(5) 0.3334(3) 0.0274(16) Uani 1 1 d . .
H11A_4 H 0.826775 1.067426 0.318342 0.041 Uiso 1 1 calc R U
H11B_4 H 0.800178 1.028872 0.371608 0.041 Uiso 1 1 calc R U
H11C_4 H 0.688660 1.051675 0.324050 0.041 Uiso 1 1 calc R U
C12_4 C 0.3533(6) 0.8923(5) 0.3495(3) 0.0256(15) Uani 1 1 d . .
C13_4 C 0.2633(7) 0.8360(5) 0.3112(3) 0.0270(16) Uani 1 1 d . .
H13A_4 H 0.179152 0.853010 0.311785 0.041 Uiso 1 1 calc R U
H13B_4 H 0.275624 0.775653 0.321687 0.041 Uiso 1 1 calc R U
H13C_4 H 0.277678 0.843301 0.275768 0.041 Uiso 1 1 calc R U
C14_4 C 0.3361(7) 0.9832(5) 0.3302(4) 0.0359(19) Uani 1 1 d . .
H14A_4 H 0.251943 1.001595 0.329717 0.054 Uiso 1 1 calc R U
H14B_4 H 0.351396 0.986606 0.294665 0.054 Uiso 1 1 calc R U
H14C_4 H 0.393626 1.020735 0.353545 0.054 Uiso 1 1 calc R U
C15_4 C 0.3228(7) 0.8889(6) 0.4046(3) 0.0308(17) Uani 1 1 d . .
H15A_4 H 0.238601 0.908687 0.402416 0.046 Uiso 1 1 calc R U
H15B_4 H 0.379548 0.926185 0.428562 0.046 Uiso 1 1 calc R U
H15C_4 H 0.331108 0.829803 0.417728 0.046 Uiso 1 1 calc R U
C16_4 C 0.7072(7) 0.5340(4) 0.4407(3) 0.0190(13) Uani 1 1 d . .
H16A_4 H 0.748408 0.541956 0.477864 0.023 Uiso 1 1 calc R U
H16B_4 H 0.771334 0.524821 0.420279 0.023 Uiso 1 1 calc R U
C17_4 C 0.6249(7) 0.4550(5) 0.4357(3) 0.0220(14) Uani 1 1 d . .
H17A_4 H 0.566778 0.456544 0.401345 0.026 Uiso 1 1 calc R U
H17B_4 H 0.676185 0.402915 0.436537 0.026 Uiso 1 1 calc R U
C18_4 C 0.5527(7) 0.4484(4) 0.4788(3) 0.0188(13) Uani 1 1 d . .
H18A_4 H 0.496235 0.398790 0.471277 0.023 Uiso 1 1 calc R U
H18B_4 H 0.610552 0.436801 0.512493 0.023 Uiso 1 1 calc R U
C1_5 C 0.7108(10) 0.0385(5) 0.5572(4) 0.039(2) Uani 1 1 d . .
C2_5 C 0.8391(10) 0.0347(6) 0.5607(4) 0.043(2) Uani 1 1 d . .
H2_5 H 0.892670 0.062002 0.589145 0.052 Uiso 1 1 calc R U
C3_5 C 0.8867(10) -0.0075(7) 0.5240(4) 0.048(2) Uani 1 1 d . .
H3_5 H 0.972948 -0.011959 0.527796 0.058 Uiso 1 1 calc R U
C4_5 C 0.8091(10) -0.0436(6) 0.4813(4) 0.041(2) Uani 1 1 d . .
H4_5 H 0.842710 -0.072147 0.455463 0.049 Uiso 1 1 calc R U
C5_5 C 0.6826(10) -0.0391(6) 0.4753(4) 0.045(2) Uani 1 1 d . .
H5_5 H 0.629933 -0.062137 0.445019 0.054 Uiso 1 1 calc R U
C6_5 C 0.6349(9) -0.0006(6) 0.5141(4) 0.038(2) Uani 1 1 d . .
H6_5 H 0.548742 -0.000694 0.511511 0.046 Uiso 1 1 calc R U
C7_5 C 0.6596(13) 0.0834(7) 0.5991(4) 0.058(3) Uani 1 1 d . .
H7A_5 H 0.572702 0.096338 0.585563 0.086 Uiso 1 1 calc R U
H7B_5 H 0.704571 0.137020 0.608966 0.086 Uiso 1 1 calc R U
H7C_5 H 0.668217 0.046113 0.629829 0.086 Uiso 1 1 calc R U
C1_6 C 0.6837(10) 0.2060(6) 0.4556(4) 0.041(2) Uani 1 1 d . .
C2_6 C 0.8065(10) 0.2036(6) 0.4501(4) 0.041(2) Uani 1 1 d . .
H2_6 H 0.823787 0.182460 0.418337 0.049 Uiso 1 1 calc R U
C3_6 C 0.9036(11) 0.2310(6) 0.4897(4) 0.045(2) Uani 1 1 d . .
H3_6 H 0.986235 0.224148 0.486499 0.054 Uiso 1 1 calc R U
C4_6 C 0.8752(12) 0.2690(6) 0.5345(4) 0.049(2) Uani 1 1 d . .
H4_6 H 0.939383 0.291572 0.560878 0.059 Uiso 1 1 calc R U
C5_6 C 0.7579(12) 0.2742(6) 0.5406(4) 0.050(2) Uani 1 1 d . .
H5_6 H 0.740771 0.299196 0.571475 0.060 Uiso 1 1 calc R U
C6_6 C 0.6636(10) 0.2432(6) 0.5022(4) 0.043(2) Uani 1 1 d . .
H6_6 H 0.582127 0.246993 0.507295 0.052 Uiso 1 1 calc R U
C7_6 C 0.5836(10) 0.1738(7) 0.4144(4) 0.051(2) Uani 1 1 d . .
H7A_6 H 0.504896 0.190078 0.422533 0.077 Uiso 1 1 calc R U
H7B_6 H 0.588779 0.111120 0.412617 0.077 Uiso 1 1 calc R U
H7C_6 H 0.590021 0.198682 0.380678 0.077 Uiso 1 1 calc R U
C1_7 C 0.2274(11) 0.0805(7) 0.4991(5) 0.057(3) Uani 1 1 d . .
C2_7 C 0.2666(11) 0.1618(7) 0.4977(5) 0.058(3) Uani 1 1 d . .
H2_7 H 0.320267 0.182464 0.528487 0.070 Uiso 1 1 calc R U
C3_7 C 0.2374(10) 0.2180(7) 0.4568(4) 0.048(2) Uani 1 1 d . .
H3_7 H 0.273455 0.273498 0.458428 0.058 Uiso 1 1 calc R U
C4_7 C 0.1520(10) 0.1908(6) 0.4120(4) 0.048(2) Uani 1 1 d . .
H4_7 H 0.126980 0.227924 0.382824 0.058 Uiso 1 1 calc R U
C5_7 C 0.1063(12) 0.1099(7) 0.4116(5) 0.056(3) Uani 1 1 d . .
H5_7 H 0.049718 0.090951 0.381225 0.067 Uiso 1 1 calc R U
C6_7 C 0.1385(10) 0.0526(7) 0.4541(4) 0.051(2) Uani 1 1 d . .
H6_7 H 0.102526 -0.002825 0.452982 0.062 Uiso 1 1 calc R U
C7_7 C 0.2614(13) 0.0195(8) 0.5437(6) 0.075(4) Uani 1 1 d . .
H7A_7 H 0.221279 -0.035896 0.534068 0.112 Uiso 1 1 calc R U
H7B_7 H 0.234720 0.042683 0.574368 0.112 Uiso 1 1 calc R U
H7C_7 H 0.350437 0.011575 0.552184 0.112 Uiso 1 1 calc R U

loop_
_atom_site_aniso_label
_atom_site_aniso_U_11
_atom_site_aniso_U_22
_atom_site_aniso_U_33
_atom_site_aniso_U_23
_atom_site_aniso_U_13
_atom_site_aniso_U_12
Mg1 0.0106(10) 0.0183(11) 0.0176(11) 0.0014(9) 0.0024(8) 0.0014(9)
Mg2 0.0116(11) 0.0185(11) 0.0175(10) -0.0017(9) 0.0034(9) 0.0031(9)
Mg3 0.0090(11) 0.0193(11) 0.0173(11) 0.0003(9) 0.0031(9) -0.0011(9)
Mg4 0.0096(11) 0.0197(11) 0.0190(11) 0.0022(9) 0.0038(9) 0.0032(9)
O1_1 0.008(2) 0.026(3) 0.026(2) 0.005(2) 0.0038(19) 0.0050(19)
O2_1 0.007(2) 0.020(2) 0.022(2) 0.0008(18) 0.0062(18) -0.0022(17)
N1_1 0.016(3) 0.016(3) 0.026(3) 0.005(2) 0.004(2) 0.001(2)
C1_1 0.016(3) 0.022(3) 0.019(3) 0.000(2) 0.004(2) 0.005(2)
C2_1 0.016(3) 0.024(3) 0.014(3) 0.001(2) -0.001(2) 0.001(2)
C3_1 0.017(3) 0.024(3) 0.018(3) 0.001(2) 0.004(2) 0.004(3)
C4_1 0.016(3) 0.023(3) 0.019(3) 0.004(3) 0.002(2) 0.004(2)
C5_1 0.019(3) 0.023(3) 0.028(4) 0.007(3) 0.007(3) 0.001(3)
C6_1 0.010(3) 0.026(3) 0.025(3) 0.003(3) 0.005(2) -0.002(2)
C7_1 0.004(3) 0.026(3) 0.025(3) 0.002(2) 0.003(2) 0.005(2)
C8_1 0.015(3) 0.027(4) 0.035(4) 0.007(3) 0.003(3) 0.003(3)
C9_1 0.027(4) 0.036(4) 0.027(3) 0.006(3) 0.001(3) 0.007(3)
C10_1 0.016(4) 0.023(3) 0.051(5) 0.003(3) 0.009(3) 0.005(3)
C11_1 0.015(4) 0.034(4) 0.047(5) 0.012(4) 0.006(3) 0.005(3)
C12_1 0.015(3) 0.027(4) 0.041(4) 0.008(3) 0.008(3) -0.002(3)
C13_1 0.017(4) 0.029(4) 0.053(5) 0.007(4) 0.013(3) -0.003(3)
C14_1 0.019(4) 0.020(3) 0.052(5) 0.004(3) 0.005(3) -0.002(3)
C15_1 0.023(4) 0.044(5) 0.033(4) 0.005(4) 0.011(3) 0.000(3)
C16_1 0.010(3) 0.027(3) 0.022(3) 0.006(3) 0.003(3) -0.002(2)
C17_1 0.020(3) 0.016(3) 0.028(3) 0.001(3) 0.001(3) -0.003(3)
C18_1 0.011(3) 0.023(3) 0.028(3) 0.003(3) 0.004(3) -0.004(3)
O1_2 0.010(2) 0.025(3) 0.025(2) -0.002(2) 0.0054(18) 0.0035(19)
O2_2 0.013(2) 0.020(2) 0.013(2) 0.0018(17) 0.0022(17) 0.0020(18)
N1_2 0.016(3) 0.019(3) 0.020(3) 0.001(2) 0.005(2) 0.009(2)
C1_2 0.011(3) 0.029(4) 0.021(3) -0.002(3) 0.002(2) 0.004(3)
C2_2 0.009(3) 0.023(3) 0.024(3) -0.004(3) 0.006(2) 0.003(2)
C3_2 0.008(3) 0.028(3) 0.024(3) -0.004(3) 0.005(2) 0.003(3)
C4_2 0.015(3) 0.031(4) 0.021(3) -0.002(3) 0.007(2) 0.005(3)
C5_2 0.012(3) 0.030(4) 0.024(3) -0.007(3) 0.001(2) 0.001(3)
C6_2 0.006(3) 0.027(3) 0.024(3) -0.003(3) 0.001(2) 0.002(2)
C7_2 0.005(3) 0.028(4) 0.025(3) -0.002(3) 0.002(2) 0.003(3)
C8_2 0.018(3) 0.034(4) 0.024(3) -0.006(3) 0.007(3) -0.001(3)
C9_2 0.021(4) 0.034(4) 0.034(4) -0.003(3) 0.011(3) 0.001(3)
C10_2 0.011(4) 0.044(5) 0.034(4) -0.003(3) 0.012(3) 0.000(3)
C11_2 0.029(4) 0.031(4) 0.034(4) -0.010(3) 0.009(3) 0.006(3)
C12_2 0.011(3) 0.037(4) 0.025(3) 0.000(3) 0.002(3) 0.005(3)
C13_2 0.013(4) 0.036(4) 0.028(4) 0.001(3) 0.003(3) 0.004(3)
C14_2 0.012(3) 0.033(4) 0.034(4) 0.000(3) 0.003(3) -0.001(3)
C15_2 0.010(3) 0.037(5) 0.040(4) -0.007(3) 0.002(3) -0.004(3)
C16_2 0.010(3) 0.035(4) 0.019(3) 0.000(3) 0.006(2) 0.007(3)
C17_2 0.011(3) 0.027(3) 0.018(3) 0.000(3) 0.003(2) 0.002(3)
C18_2 0.018(3) 0.024(3) 0.016(3) 0.002(2) 0.004(2) 0.001(3)
O1_3 0.010(2) 0.025(3) 0.023(2) -0.003(2) 0.0028(18) -0.0019(19)
O2_3 0.008(2) 0.018(2) 0.021(2) 0.0024(18) 0.0049(18) -0.0014(18)
N1_3 0.015(3) 0.027(3) 0.018(3) -0.001(2) 0.002(2) -0.005(2)
C1_3 0.009(3) 0.025(3) 0.021(3) 0.001(3) 0.004(2) -0.001(2)
C2_3 0.011(3) 0.024(3) 0.021(3) 0.000(3) 0.004(2) 0.000(3)
C3_3 0.010(3) 0.021(3) 0.031(3) -0.002(3) 0.005(2) -0.003(2)
C4_3 0.015(3) 0.026(4) 0.028(3) 0.000(3) 0.005(2) -0.003(3)
C5_3 0.023(3) 0.024(3) 0.024(3) -0.005(3) 0.008(3) -0.008(3)
C6_3 0.018(3) 0.025(3) 0.024(3) -0.002(3) 0.006(3) -0.005(3)
C7_3 0.014(3) 0.029(4) 0.021(3) 0.002(3) 0.002(2) -0.005(3)
C8_3 0.026(4) 0.035(4) 0.025(3) 0.003(3) -0.003(3) -0.008(3)
C9_3 0.026(5) 0.056(6) 0.048(5) -0.011(5) -0.005(4) 0.011(4)
C10_3 0.039(5) 0.060(6) 0.034(4) 0.012(4) -0.006(4) -0.028(5)
C11_3 0.025(4) 0.047(5) 0.028(4) -0.003(4) -0.002(3) -0.007(4)
C12_3 0.017(4) 0.031(4) 0.026(3) -0.002(3) 0.009(3) -0.002(3)
C13_3 0.025(4) 0.041(5) 0.030(4) -0.008(3) 0.014(3) 0.000(3)
C14_3 0.030(4) 0.032(4) 0.034(4) -0.005(3) 0.013(3) 0.001(3)
C15_3 0.014(3) 0.038(4) 0.036(4) -0.002(3) 0.013(3) -0.009(3)
C16_3 0.022(4) 0.031(4) 0.017(3) -0.001(3) 0.005(3) -0.010(3)
C17_3 0.007(3) 0.034(4) 0.021(3) -0.004(3) 0.005(2) -0.003(3)
C18_3 0.012(3) 0.023(3) 0.020(3) 0.003(3) -0.001(2) -0.001(3)
O1_4 0.013(2) 0.022(2) 0.023(2) 0.0068(19) 0.0061(19) 0.0006(19)
O2_4 0.010(2) 0.014(2) 0.024(2) 0.0001(18) 0.0073(18) -0.0007(17)
N1_4 0.007(3) 0.020(3) 0.022(3) 0.001(2) 0.006(2) 0.0015(19)
C1_4 0.010(3) 0.024(3) 0.018(3) 0.000(2) 0.004(2) -0.002(2)
C2_4 0.010(3) 0.025(3) 0.023(3) 0.004(3) 0.006(2) 0.000(2)
C3_4 0.012(3) 0.026(3) 0.018(3) 0.001(3) 0.005(2) -0.002(2)
C4_4 0.011(3) 0.028(3) 0.022(3) 0.005(3) 0.006(2) 0.001(2)
C5_4 0.010(3) 0.027(4) 0.029(3) 0.001(3) 0.006(3) 0.003(3)
C6_4 0.005(3) 0.026(3) 0.032(4) 0.003(3) 0.002(3) 0.000(2)
C7_4 0.014(3) 0.026(3) 0.021(3) 0.001(2) 0.008(3) 0.001(3)
C8_4 0.011(3) 0.027(3) 0.031(3) 0.000(3) 0.009(3) -0.001(3)
C9_4 0.016(3) 0.029(4) 0.037(4) 0.006(3) 0.008(3) -0.003(3)
C10_4 0.017(4) 0.035(4) 0.032(4) 0.003(3) 0.010(3) -0.005(3)
C11_4 0.014(3) 0.026(4) 0.043(4) 0.003(3) 0.009(3) -0.006(3)
C12_4 0.005(3) 0.032(4) 0.041(4) 0.006(3) 0.007(3) 0.003(2)
C13_4 0.010(3) 0.042(4) 0.028(4) 0.008(3) 0.002(3) -0.005(3)
C14_4 0.015(4) 0.032(4) 0.064(6) 0.010(4) 0.015(4) 0.003(3)
C15_4 0.016(4) 0.038(4) 0.040(4) -0.006(3) 0.009(3) -0.001(3)
C16_4 0.015(3) 0.019(3) 0.024(3) 0.000(3) 0.009(3) 0.004(2)
C17_4 0.016(3) 0.025(3) 0.026(3) 0.000(3) 0.007(3) 0.004(3)
C18_4 0.015(3) 0.018(3) 0.023(3) 0.004(3) 0.005(3) 0.006(3)
C1_5 0.055(5) 0.027(4) 0.034(4) 0.003(3) 0.004(4) -0.001(4)
C2_5 0.054(5) 0.036(5) 0.033(4) 0.003(4) -0.005(4) -0.005(4)
C3_5 0.045(6) 0.055(6) 0.042(5) 0.009(4) 0.004(4) 0.005(5)
C4_5 0.062(5) 0.031(4) 0.030(4) 0.007(3) 0.012(4) 0.009(4)
C5_5 0.062(5) 0.035(5) 0.033(4) 0.001(4) -0.001(4) -0.017(4)
C6_5 0.042(5) 0.032(4) 0.039(4) 0.006(3) 0.004(4) -0.009(4)
C7_5 0.085(9) 0.048(6) 0.047(6) 0.003(5) 0.030(6) -0.004(6)
C1_6 0.065(6) 0.021(4) 0.041(4) 0.007(3) 0.019(4) 0.011(4)
C2_6 0.063(6) 0.031(4) 0.034(4) 0.000(4) 0.018(4) 0.004(4)
C3_6 0.073(6) 0.026(4) 0.040(5) -0.002(4) 0.022(4) -0.013(4)
C4_6 0.079(6) 0.036(5) 0.036(5) 0.002(4) 0.019(5) -0.016(5)
C5_6 0.094(7) 0.026(4) 0.039(5) 0.003(4) 0.032(5) 0.000(5)
C6_6 0.060(6) 0.034(4) 0.042(4) 0.010(4) 0.026(4) 0.019(4)
C7_6 0.053(6) 0.053(6) 0.045(5) 0.009(5) 0.007(4) 0.015(5)
C1_7 0.056(7) 0.042(5) 0.068(6) 0.016(5) 0.007(5) -0.006(4)
C2_7 0.052(7) 0.039(5) 0.076(7) 0.006(5) -0.003(5) -0.003(5)
C3_7 0.038(6) 0.040(5) 0.065(6) 0.011(4) 0.011(4) 0.000(4)
C4_7 0.058(6) 0.029(4) 0.058(6) 0.001(4) 0.014(5) 0.000(4)
C5_7 0.064(7) 0.047(5) 0.059(6) -0.004(4) 0.018(5) -0.009(5)
C6_7 0.048(6) 0.039(5) 0.070(6) -0.005(4) 0.019(5) 0.004(4)
C7_7 0.053(7) 0.058(7) 0.103(9) 0.037(7) -0.007(7) 0.000(6)

loop_
_atom_type_symbol
_atom_type_description
_atom_type_scat_dispersion_real
_atom_type_scat_dispersion_imag
_atom_type_scat_source
C C 0.0033 0.0016 'International Tables Vol C Tables 4.2.6.8 and 6.1.1.4'
H H 0.0000 0.0000 'International Tables Vol C Tables 4.2.6.8 and 6.1.1.4'
N N 0.0061 0.0033 'International Tables Vol C Tables 4.2.6.8 and 6.1.1.4'
O O 0.0106 0.0060 'International Tables Vol C Tables 4.2.6.8 and 6.1.1.4'
Mg Mg 0.0486 0.0363 'International Tables Vol C Tables 4.2.6.8 and 6.1.1.4'

loop_
_geom_angle_atom_site_label_1
_geom_angle_atom_site_label_2
_geom_angle_atom_site_label_3
_geom_angle
O1_1 Mg1 O2_4 107.4(2)
O1_1 Mg1 O2_3 94.8(2)
O2_4 Mg1 O2_3 84.9(2)
O1_1 Mg1 O2_1 168.0(2)
O2_4 Mg1 O2_1 84.5(2)
O2_3 Mg1 O2_1 84.2(2)
O1_1 Mg1 N1_1 88.6(2)
O2_4 Mg1 N1_1 108.1(2)
O2_3 Mg1 N1_1 164.9(3)
O2_1 Mg1 N1_1 89.3(2)
O1_1 Mg1 Mg3 101.24(18)
O2_4 Mg1 Mg3 42.11(15)
O2_3 Mg1 Mg3 43.12(15)
O2_1 Mg1 Mg3 86.28(15)
N1_1 Mg1 Mg3 150.2(2)
O1_1 Mg1 Mg4 149.80(18)
O2_4 Mg1 Mg4 42.49(14)
O2_3 Mg1 Mg4 85.68(16)
O2_1 Mg1 Mg4 42.18(14)
N1_1 Mg1 Mg4 98.68(19)
Mg3 Mg1 Mg4 59.50(8)
O1_1 Mg1 Mg2 134.22(18)
O2_4 Mg1 Mg2 87.15(16)
O2_3 Mg1 Mg2 42.18(15)
O2_1 Mg1 Mg2 42.38(14)
N1_1 Mg1 Mg2 128.65(19)
Mg3 Mg1 Mg2 61.06(7)
Mg4 Mg1 Mg2 60.16(7)
O1_2 Mg2 O2_3 102.0(2)
O1_2 Mg2 O2_1 93.8(2)
O2_3 Mg2 O2_1 85.4(2)
O1_2 Mg2 O2_2 174.4(2)
O2_3 Mg2 O2_2 83.0(2)
O2_1 Mg2 O2_2 84.2(2)
O1_2 Mg2 N1_2 87.1(2)
O2_3 Mg2 N1_2 118.8(2)
O2_1 Mg2 N1_2 155.1(2)
O2_2 Mg2 N1_2 92.6(2)
O1_2 Mg2 Mg1 96.38(17)
O2_3 Mg2 Mg1 42.86(14)
O2_1 Mg2 Mg1 42.89(15)
O2_2 Mg2 Mg1 85.66(15)
N1_2 Mg2 Mg1 161.6(2)
O1_2 Mg2 Mg4 134.77(18)
O2_3 Mg2 Mg4 85.93(16)
O2_1 Mg2 Mg4 41.98(14)
O2_2 Mg2 Mg4 42.47(14)
N1_2 Mg2 Mg4 127.99(18)
Mg1 Mg2 Mg4 59.91(7)
O1_2 Mg2 Mg3 144.00(18)
O2_3 Mg2 Mg3 41.99(14)
O2_1 Mg2 Mg3 85.26(16)
O2_2 Mg2 Mg3 41.14(14)
N1_2 Mg2 Mg3 108.31(19)
Mg1 Mg2 Mg3 59.38(8)
Mg4 Mg2 Mg3 58.88(8)
O1_3 Mg3 O2_4 93.3(2)
O1_3 Mg3 O2_2 100.1(2)
O2_4 Mg3 O2_2 85.7(2)
O1_3 Mg3 O2_3 176.5(2)
O2_4 Mg3 O2_3 84.8(2)
O2_2 Mg3 O2_3 82.7(2)
O1_3 Mg3 N1_3 89.3(2)
O2_4 Mg3 N1_3 154.7(2)
O2_2 Mg3 N1_3 118.6(2)
O2_3 Mg3 N1_3 91.2(2)
O1_3 Mg3 Mg4 94.34(18)
O2_4 Mg3 Mg4 43.02(14)
O2_2 Mg3 Mg4 43.10(14)
O2_3 Mg3 Mg4 86.29(15)
N1_3 Mg3 Mg4 161.7(2)
O1_3 Mg3 Mg1 134.70(18)
O2_4 Mg3 Mg1 42.09(14)
O2_2 Mg3 Mg1 86.08(15)
O2_3 Mg3 Mg1 43.04(14)
N1_3 Mg3 Mg1 127.00(18)
Mg4 Mg3 Mg1 60.33(7)
O1_3 Mg3 Mg2 141.65(19)
O2_4 Mg3 Mg2 85.91(15)
O2_2 Mg3 Mg2 41.54(14)
O2_3 Mg3 Mg2 41.26(14)
N1_3 Mg3 Mg2 107.3(2)
Mg4 Mg3 Mg2 59.92(8)
Mg1 Mg3 Mg2 59.56(7)
O1_4 Mg4 O2_1 105.9(2)
O1_4 Mg4 O2_4 169.2(2)
O2_1 Mg4 O2_4 84.7(2)
O1_4 Mg4 O2_2 94.5(2)
O2_1 Mg4 O2_2 84.3(2)
O2_4 Mg4 O2_2 84.8(2)
O1_4 Mg4 N1_4 87.9(2)
O2_1 Mg4 N1_4 109.0(2)
O2_4 Mg4 N1_4 90.1(2)
O2_2 Mg4 N1_4 165.3(2)
O1_4 Mg4 Mg3 134.50(18)
O2_1 Mg4 Mg3 87.31(15)
O2_4 Mg4 Mg3 42.57(15)
O2_2 Mg4 Mg3 42.62(15)
N1_4 Mg4 Mg3 129.36(19)
O1_4 Mg4 Mg1 148.74(18)
O2_1 Mg4 Mg1 42.89(14)
O2_4 Mg4 Mg1 42.03(14)
O2_2 Mg4 Mg1 85.63(15)
N1_4 Mg4 Mg1 99.81(18)
Mg3 Mg4 Mg1 60.17(8)
O1_4 Mg4 Mg2 100.13(18)
O2_1 Mg4 Mg2 42.17(14)
O2_4 Mg4 Mg2 86.65(15)
O2_2 Mg4 Mg2 42.40(14)
N1_4 Mg4 Mg2 151.19(19)
Mg3 Mg4 Mg2 61.20(7)
Mg1 Mg4 Mg2 59.93(8)
C1_1 O1_1 Mg1 133.5(5)
C18_1 O2_1 Mg4 115.8(4)
C18_1 O2_1 Mg2 119.0(4)
Mg4 O2_1 Mg2 95.9(2)
C18_1 O2_1 Mg1 129.4(4)
Mg4 O2_1 Mg1 94.9(2)
Mg2 O2_1 Mg1 94.7(2)
C7_1 N1_1 C16_1 117.0(6)
C7_1 N1_1 Mg1 121.4(5)
C16_1 N1_1 Mg1 121.5(4)
O1_1 C1_1 C6_1 122.5(6)
O1_1 C1_1 C2_1 120.2(6)
C6_1 C1_1 C2_1 117.3(6)
C3_1 C2_1 C1_1 120.6(6)
C3_1 C2_1 C7_1 115.6(6)
C1_1 C2_1 C7_1 123.5(6)
C4_1 C3_1 C2_1 122.1(7)
C3_1 C4_1 C5_1 116.7(6)
C3_1 C4_1 C8_1 124.8(7)
C5_1 C4_1 C8_1 118.2(6)
C6_1 C5_1 C4_1 124.1(6)
C5_1 C6_1 C1_1 119.2(6)
C5_1 C6_1 C12_1 121.4(6)
C1_1 C6_1 C12_1 119.3(6)
N1_1 C7_1 C2_1 129.0(7)
C4_1 C8_1 C10_1 110.7(6)
C4_1 C8_1 C9_1 109.0(6)
C10_1 C8_1 C9_1 110.9(7)
C4_1 C8_1 C11_1 110.9(6)
C10_1 C8_1 C11_1 106.6(6)
C9_1 C8_1 C11_1 108.7(7)
C6_1 C12_1 C15_1 110.5(7)
C6_1 C12_1 C13_1 112.7(6)
C15_1 C12_1 C13_1 107.4(7)
C6_1 C12_1 C14_1 109.8(7)
C15_1 C12_1 C14_1 111.0(7)
C13_1 C12_1 C14_1 105.4(6)
N1_1 C16_1 C17_1 110.6(6)
C16_1 C17_1 C18_1 114.1(6)
O2_1 C18_1 C17_1 111.9(6)
C1_2 O1_2 Mg2 129.3(5)
C18_2 O2_2 Mg3 118.2(4)
C18_2 O2_2 Mg2 123.9(4)
Mg3 O2_2 Mg2 97.3(2)
C18_2 O2_2 Mg4 121.4(4)
Mg3 O2_2 Mg4 94.3(2)
Mg2 O2_2 Mg4 95.1(2)
C7_2 N1_2 C16_2 117.1(6)
C7_2 N1_2 Mg2 120.0(5)
C16_2 N1_2 Mg2 122.6(4)
O1_2 C1_2 C2_2 121.0(6)
O1_2 C1_2 C6_2 121.2(6)
C2_2 C1_2 C6_2 117.7(6)
C7_2 C2_2 C1_2 122.1(6)
C7_2 C2_2 C3_2 117.9(6)
C1_2 C2_2 C3_2 119.6(6)
C4_2 C3_2 C2_2 123.3(7)
C3_2 C4_2 C5_2 115.8(6)
C3_2 C4_2 C8_2 123.9(6)
C5_2 C4_2 C8_2 120.0(6)
C6_2 C5_2 C4_2 124.1(6)
C5_2 C6_2 C1_2 119.3(6)
C5_2 C6_2 C12_2 121.3(6)
C1_2 C6_2 C12_2 119.4(6)
N1_2 C7_2 C2_2 129.1(6)
C11_2 C8_2 C4_2 107.8(6)
C11_2 C8_2 C9_2 110.3(7)
C4_2 C8_2 C9_2 111.6(6)
C11_2 C8_2 C10_2 108.9(6)
C4_2 C8_2 C10_2 110.3(6)
C9_2 C8_2 C10_2 108.0(6)
C14_2 C12_2 C13_2 110.8(6)
C14_2 C12_2 C15_2 107.8(7)
C13_2 C12_2 C15_2 106.4(6)
C14_2 C12_2 C6_2 109.7(6)
C13_2 C12_2 C6_2 110.0(6)
C15_2 C12_2 C6_2 112.1(6)
N1_2 C16_2 C17_2 113.7(6)
C16_2 C17_2 C18_2 115.3(6)
O2_2 C18_2 C17_2 113.3(5)
C1_3 O1_3 Mg3 126.5(4)
C18_3 O2_3 Mg2 118.1(4)
C18_3 O2_3 Mg1 121.2(4)
Mg2 O2_3 Mg1 95.0(2)
C18_3 O2_3 Mg3 125.1(4)
Mg2 O2_3 Mg3 96.7(2)
Mg1 O2_3 Mg3 93.8(2)
C7_3 N1_3 C16_3 117.8(6)
C7_3 N1_3 Mg3 118.4(5)
C16_3 N1_3 Mg3 123.3(4)
O1_3 C1_3 C6_3 121.1(6)
O1_3 C1_3 C2_3 120.5(6)
C6_3 C1_3 C2_3 118.3(6)
C3_3 C2_3 C1_3 120.0(6)
C3_3 C2_3 C7_3 116.7(6)
C1_3 C2_3 C7_3 123.3(6)
C4_3 C3_3 C2_3 122.5(7)
C3_3 C4_3 C5_3 117.0(7)
C3_3 C4_3 C8_3 120.2(7)
C5_3 C4_3 C8_3 122.8(7)
C6_3 C5_3 C4_3 124.2(7)
C5_3 C6_3 C1_3 117.8(7)
C5_3 C6_3 C12_3 122.0(6)
C1_3 C6_3 C12_3 120.2(6)
N1_3 C7_3 C2_3 128.7(7)
C11_3 C8_3 C10_3 110.9(7)
C11_3 C8_3 C4_3 110.8(7)
C10_3 C8_3 C4_3 109.1(7)
C11_3 C8_3 C9_3 107.3(7)
C10_3 C8_3 C9_3 110.7(8)
C4_3 C8_3 C9_3 108.1(7)
C14_3 C12_3 C15_3 111.6(7)
C14_3 C12_3 C13_3 108.0(6)
C15_3 C12_3 C13_3 106.2(6)
C14_3 C12_3 C6_3 108.8(6)
C15_3 C12_3 C6_3 111.0(6)
C13_3 C12_3 C6_3 111.2(6)
N1_3 C16_3 C17_3 113.9(6)
C16_3 C17_3 C18_3 114.5(6)
O2_3 C18_3 C17_3 113.5(5)
C1_4 O1_4 Mg4 131.5(5)
C18_4 O2_4 Mg1 116.7(4)
C18_4 O2_4 Mg3 119.5(4)
Mg1 O2_4 Mg3 95.8(2)
C18_4 O2_4 Mg4 128.0(4)
Mg1 O2_4 Mg4 95.5(2)
Mg3 O2_4 Mg4 94.4(2)
C7_4 N1_4 C16_4 117.5(6)
C7_4 N1_4 Mg4 122.0(5)
C16_4 N1_4 Mg4 120.4(4)
O1_4 C1_4 C6_4 121.7(6)
O1_4 C1_4 C2_4 120.8(6)
C6_4 C1_4 C2_4 117.5(6)
C3_4 C2_4 C7_4 117.7(6)
C3_4 C2_4 C1_4 119.3(6)
C7_4 C2_4 C1_4 123.0(6)
C4_4 C3_4 C2_4 123.6(7)
C3_4 C4_4 C5_4 116.0(6)
C3_4 C4_4 C8_4 124.4(6)
C5_4 C4_4 C8_4 119.5(6)
C6_4 C5_4 C4_4 123.5(7)
C5_4 C6_4 C1_4 120.0(6)
C5_4 C6_4 C12_4 119.3(6)
C1_4 C6_4 C12_4 120.7(6)
N1_4 C7_4 C2_4 128.3(7)
C11_4 C8_4 C10_4 110.4(7)
C11_4 C8_4 C9_4 108.1(6)
C10_4 C8_4 C9_4 110.0(6)
C11_4 C8_4 C4_4 110.2(6)
C10_4 C8_4 C4_4 107.5(6)
C9_4 C8_4 C4_4 110.7(6)
C14_4 C12_4 C13_4 107.5(7)
C14_4 C12_4 C15_4 107.8(7)
C13_4 C12_4 C15_4 110.1(6)
C14_4 C12_4 C6_4 113.5(6)
C13_4 C12_4 C6_4 107.7(6)
C15_4 C12_4 C6_4 110.2(6)
N1_4 C16_4 C17_4 111.8(6)
C18_4 C17_4 C16_4 113.4(6)
O2_4 C18_4 C17_4 114.2(6)
C6_5 C1_5 C2_5 117.8(9)
C6_5 C1_5 C7_5 121.8(10)
C2_5 C1_5 C7_5 120.4(9)
C3_5 C2_5 C1_5 121.1(9)
C2_5 C3_5 C4_5 119.6(10)
C3_5 C4_5 C5_5 121.3(10)
C6_5 C5_5 C4_5 118.8(9)
C5_5 C6_5 C1_5 121.2(10)
C6_6 C1_6 C2_6 115.9(10)
C6_6 C1_6 C7_6 122.5(10)
C2_6 C1_6 C7_6 121.6(9)
C3_6 C2_6 C1_6 122.4(9)
C2_6 C3_6 C4_6 117.8(11)
C5_6 C4_6 C3_6 121.3(11)
C4_6 C5_6 C6_6 120.0(9)
C5_6 C6_6 C1_6 122.4(10)
C2_7 C1_7 C6_7 115.9(10)
C2_7 C1_7 C7_7 126.3(12)
C6_7 C1_7 C7_7 117.7(10)
C1_7 C2_7 C3_7 126.8(11)
C2_7 C3_7 C4_7 117.6(10)
C5_7 C4_7 C3_7 118.2(10)
C4_7 C5_7 C6_7 123.3(11)
C5_7 C6_7 C1_7 118.0(10)

loop_
_geom_bond_atom_site_label_1
_geom_bond_atom_site_label_2
_geom_bond_distance
Mg1 O1_1 1.928(5)
Mg1 O2_4 2.042(5)
Mg1 O2_3 2.073(5)
Mg1 O2_1 2.073(5)
Mg1 N1_1 2.120(7)
Mg1 Mg3 3.030(3)
Mg1 Mg4 3.035(3)
Mg1 Mg2 3.036(3)
Mg2 O1_2 1.915(5)
Mg2 O2_3 2.046(5)
Mg2 O2_1 2.053(5)
Mg2 O2_2 2.060(5)
Mg2 N1_2 2.120(6)
Mg2 Mg4 3.043(3)
Mg2 Mg3 3.081(3)
Mg3 O1_3 1.936(5)
Mg3 O2_4 2.042(5)
Mg3 O2_2 2.044(5)
Mg3 O2_3 2.076(5)
Mg3 N1_3 2.114(6)
Mg3 Mg4 3.010(3)
Mg4 O1_4 1.922(5)
Mg4 O2_1 2.046(5)
Mg4 O2_4 2.060(5)
Mg4 O2_2 2.063(5)
Mg4 N1_4 2.119(6)
O1_1 C1_1 1.312(8)
O2_1 C18_1 1.432(8)
N1_1 C7_1 1.300(9)
N1_1 C16_1 1.460(9)
C1_1 C6_1 1.419(10)
C1_1 C2_1 1.439(10)
C2_1 C3_1 1.419(10)
C2_1 C7_1 1.440(10)
C3_1 C4_1 1.355(10)
C4_1 C5_1 1.429(10)
C4_1 C8_1 1.516(10)
C5_1 C6_1 1.379(10)
C6_1 C12_1 1.528(10)
C8_1 C10_1 1.522(11)
C8_1 C9_1 1.530(11)
C8_1 C11_1 1.548(11)
C12_1 C15_1 1.531(12)
C12_1 C13_1 1.538(11)
C12_1 C14_1 1.558(12)
C16_1 C17_1 1.527(10)
C17_1 C18_1 1.535(10)
O1_2 C1_2 1.311(8)
O2_2 C18_2 1.421(8)
N1_2 C7_2 1.291(9)
N1_2 C16_2 1.466(9)
C1_2 C2_2 1.424(9)
C1_2 C6_2 1.426(9)
C2_2 C7_2 1.420(10)
C2_2 C3_2 1.432(9)
C3_2 C4_2 1.354(10)
C4_2 C5_2 1.428(10)
C4_2 C8_2 1.523(10)
C5_2 C6_2 1.381(10)
C6_2 C12_2 1.544(10)
C8_2 C11_2 1.513(11)
C8_2 C9_2 1.527(11)
C8_2 C10_2 1.548(11)
C12_2 C14_2 1.529(11)
C12_2 C13_2 1.536(11)
C12_2 C15_2 1.538(11)
C16_2 C17_2 1.483(10)
C17_2 C18_2 1.538(10)
O1_3 C1_3 1.311(8)
O2_3 C18_3 1.440(8)
N1_3 C7_3 1.292(9)
N1_3 C16_3 1.464(9)
C1_3 C6_3 1.432(10)
C1_3 C2_3 1.441(9)
C2_3 C3_3 1.392(10)
C2_3 C7_3 1.451(10)
C3_3 C4_3 1.372(10)
C4_3 C5_3 1.414(11)
C4_3 C8_3 1.541(11)
C5_3 C6_3 1.388(11)
C6_3 C12_3 1.547(11)
C8_3 C11_3 1.515(11)
C8_3 C10_3 1.520(12)
C8_3 C9_3 1.557(13)
C12_3 C14_3 1.509(11)
C12_3 C15_3 1.526(11)
C12_3 C13_3 1.542(10)
C16_3 C17_3 1.501(10)
C17_3 C18_3 1.522(10)
O1_4 C1_4 1.299(8)
O2_4 C18_4 1.427(8)
N1_4 C7_4 1.292(9)
N1_4 C16_4 1.448(9)
C1_4 C6_4 1.430(10)
C1_4 C2_4 1.434(9)
C2_4 C3_4 1.427(9)
C2_4 C7_4 1.430(10)
C3_4 C4_4 1.364(10)
C4_4 C5_4 1.432(10)
C4_4 C8_4 1.542(10)
C5_4 C6_4 1.379(10)
C6_4 C12_4 1.553(9)
C8_4 C11_4 1.492(11)
C8_4 C10_4 1.509(11)
C8_4 C9_4 1.525(11)
C12_4 C14_4 1.502(11)
C12_4 C13_4 1.532(11)
C12_4 C15_4 1.549(11)
C16_4 C17_4 1.525(10)
C17_4 C18_4 1.522(10)
C1_5 C6_5 1.395(13)
C1_5 C2_5 1.417(14)
C1_5 C7_5 1.511(14)
C2_5 C3_5 1.360(14)
C3_5 C4_5 1.379(14)
C4_5 C5_5 1.390(15)
C5_5 C6_5 1.379(14)
C1_6 C6_6 1.408(12)
C1_6 C2_6 1.409(14)
C1_6 C7_6 1.465(15)
C2_6 C3_6 1.397(15)
C3_6 C4_6 1.406(13)
C4_6 C5_6 1.356(16)
C5_6 C6_6 1.379(15)
C1_7 C2_7 1.343(14)
C1_7 C6_7 1.434(16)
C1_7 C7_7 1.490(15)
C2_7 C3_7 1.367(15)
C3_7 C4_7 1.408(15)
C4_7 C5_7 1.359(14)
C5_7 C6_7 1.409(15)
